data_4117167
loop_
_publ_author_name
'Kazushi Mashima'
'Hiroshi Nakano'
'Akira Nakamura'

_publ_section_title
;
 Reductive Formation of Straight Linear Metal-Metal Bonded Tetranuclear
 Complexes X-M-Mo-Mo-M-X from X2M...Mo-Mo...MX2 Supported by Four
 Tridentate 6-Diphenylphosphino-2-pyridonate Ligands (M = Pd, Pt; X = Cl,
 Br, I)
;
_journal_name_full 'Journal of the American Chemical Society'
_journal_page_first 9083
_journal_page_last 9095
_journal_paper_doi 10.1021/ja960606g
_journal_volume 118
_journal_year 1996
_chemical_formula_sum 'C72 H60 Cl12 Mo2 N4 O4 P4 Pt2'
_space_group_IT_number 15
_symmetry_cell_setting monoclinic
_symmetry_Int_Tables_number 15
_symmetry_space_group_name_Hall '-C 2yc'
_symmetry_space_group_name_H-M 'C 1 2/c 1'
_audit_creation_date 'Tue Nov 21 21:54:29 1995'
_audit_creation_method 'from TEXRAY.INF file'
_cell_angle_alpha 90
_cell_angle_beta 112.87(1)
_cell_angle_gamma 90
_cell_formula_units_Z 4.00
_cell_length_a 24.273(2)
_cell_length_b 12.278(3)
_cell_length_c 31.545(6)
_cell_measurement_reflns_used 25
_cell_measurement_temperature 23.0
_cell_measurement_theta_max 39.83
_cell_measurement_theta_min 38.12
_cell_volume 8662(3)
_computing_cell_refinement 'MSC/AFC Diffractometer Control'
_computing_data_collection 'MSC/AFC Diffractometer Control'
_computing_data_reduction 'teXsan: PROCESS (MSC)'
_computing_publication_material 'teXsan: FINISH (MSC)'
_computing_structure_refinement 'teXsan: LS (MSC)'
_computing_structure_solution 'DIRDIF92 (PATTY)'
_diffrn_ambient_temperature 23.0
_diffrn_measurement_device AFC7R
_diffrn_measurement_method 'omega/2-theta scans'
_diffrn_orient_matrix_UB_11 -0.03152
_diffrn_orient_matrix_UB_12 0.00372
_diffrn_orient_matrix_UB_13 0.01301
_diffrn_orient_matrix_UB_21 -0.03165
_diffrn_orient_matrix_UB_22 0.00180
_diffrn_orient_matrix_UB_23 -0.03185
_diffrn_orient_matrix_UB_31 -0.00214
_diffrn_orient_matrix_UB_32 -0.08134
_diffrn_orient_matrix_UB_33 -0.00011
_diffrn_radiation_monochromator graphite
_diffrn_radiation_source 'Rigaku rotating anode'
_diffrn_radiation_type MoKalpha
_diffrn_radiation_wavelength 0.7107
_diffrn_reflns_av_R_equivalents 5.55
_diffrn_reflns_limit_h_max 34
_diffrn_reflns_limit_h_min 0
_diffrn_reflns_limit_k_max 0
_diffrn_reflns_limit_k_min 0
_diffrn_reflns_limit_l_max 36
_diffrn_reflns_limit_l_min -8
_diffrn_reflns_number 13450
_diffrn_reflns_theta_max 30.0175
_diffrn_standards_decay_% 5.36
_diffrn_standards_interval_count 200
_diffrn_standards_number 3
_exptl_absorpt_coefficient_mu_cm 39.780
_exptl_absorpt_correction_T_max 1.000
_exptl_absorpt_correction_T_min 0.420
_exptl_absorpt_correction_type psi-scan
_exptl_crystal_colour black
_exptl_crystal_density_diffrn 1.669
_exptl_crystal_description prismatic
_exptl_crystal_F_000 4224.00
_exptl_crystal_size_max 0.200
_exptl_crystal_size_min 0.000
_refine_diff_density_max -1.58980
_refine_diff_density_min 3.25240
_refine_ls_extinction_coef 0.25336
_refine_ls_extinction_method Zachariasen_type_2_gaussian_isotropic
_refine_ls_goodness_of_fit_obs 2.730
_refine_ls_matrix_type full
_refine_ls_number_parameters 452
_refine_ls_number_reflns 8292
_refine_ls_number_restraints 0
_refine_ls_R_factor_obs 0.0540
_refine_ls_shift/esd_max 0.0080
_refine_ls_structure_factor_coef F
_refine_ls_weighting_scheme sigma
_refine_ls_wR_factor_obs 0.0900
_cod_data_source_file ja960606g_4.cif
_cod_data_source_block Mo2Pt2Cl4(pyphos)4.4(CH2Cl2)
_cod_original_cell_volume 8662(2)
_cod_original_sg_symbol_H-M 'C 2/c '
_cod_original_formula_sum 'C72 H60 O4 N4 P4 Mo2 Pt2 Cl12'
_cod_database_code 4117167

loop_
_symmetry_equiv_pos_as_xyz
'   +x,   +y,   +z'
'1/2+x,1/2+y,   +z'
'   -x,   +y,1/2-z'
1/2-x,1/2+y,1/2-z
'   -x,   -y,   -z'
'1/2-x,1/2-y,   -z'
'   +x,   -y,1/2+z'
1/2+x,1/2-y,1/2+z

loop_
_atom_site_aniso_label
_atom_site_aniso_U_11
_atom_site_aniso_U_22
_atom_site_aniso_U_33
_atom_site_aniso_U_12
_atom_site_aniso_U_13
_atom_site_aniso_U_23
Pt1 0.0312(2) 0.0391(2) 0.0254(2) -0.0021(2) 0.0063(1) 0.0005(2)
Mo1 0.0313(4) 0.0397(5) 0.0228(4) -0.0035(4) 0.0025(3) 0.0007(4)
Cl1 0.038(1) 0.055(2) 0.051(2) 0.000(1) 0.017(1) -0.002(1)
Cl2 0.045(1) 0.060(2) 0.052(2) 0.002(1) 0.023(1) 0.002(1)
Cl3 0.120(5) 0.194(8) 0.168(7) -0.053(5) 0.075(5) -0.055(6)
Cl4 0.102(4) 0.230(9) 0.170(7) -0.009(5) 0.051(5) -0.018(7)
Cl5 0.139(5) 0.170(6) 0.132(6) 0.020(5) 0.074(5) 0.005(5)
Cl6 0.120(4) 0.192(7) 0.116(5) -0.032(4) 0.057(4) -0.014(5)
P1 0.036(1) 0.040(1) 0.029(1) -0.003(1) 0.007(1) 0.004(1)
P2 0.036(1) 0.038(1) 0.027(1) -0.004(1) 0.005(1) -0.002(1)
O1 0.034(3) 0.049(4) 0.029(4) -0.002(3) 0.001(3) -0.001(3)
O2 0.042(4) 0.047(4) 0.027(3) 0.001(3) 0.008(3) -0.002(4)
N1 0.030(4) 0.040(5) 0.029(4) -0.001(3) 0.004(3) -0.003(4)
N2 0.033(4) 0.040(5) 0.027(4) -0.005(3) 0.008(3) 0.003(4)
C1 0.033(5) 0.040(6) 0.036(6) -0.002(4) 0.005(4) -0.009(5)
C2 0.032(5) 0.060(8) 0.051(7) -0.012(5) 0.005(5) -0.004(6)
C3 0.043(6) 0.077(10) 0.063(9) -0.027(6) 0.008(6) -0.002(8)
C4 0.049(6) 0.054(8) 0.051(7) -0.009(6) 0.010(6) 0.015(6)
C5 0.034(5) 0.042(6) 0.036(6) -0.002(4) 0.011(4) 0.000(5)
C6 0.047(6) 0.038(6) 0.044(6) 0.002(5) 0.017(5) 0.006(5)
C7 0.068(8) 0.049(7) 0.051(8) -0.010(6) 0.019(7) -0.008(6)
C8 0.11(1) 0.049(9) 0.07(1) -0.001(8) 0.04(1) -0.011(8)
C9 0.12(1) 0.052(9) 0.11(2) 0.023(9) 0.08(1) 0.015(10)
C10 0.070(9) 0.063(9) 0.10(1) 0.024(7) 0.039(9) 0.020(9)
C11 0.050(7) 0.055(8) 0.058(8) 0.010(6) 0.009(6) 0.008(7)
C12 0.043(6) 0.059(8) 0.035(6) -0.008(5) 0.009(5) 0.011(6)
C13 0.069(8) 0.08(1) 0.042(7) -0.006(7) 0.018(7) 0.001(7)
C14 0.11(1) 0.12(2) 0.036(8) 0.00(1) 0.031(8) 0.009(9)
C15 0.14(2) 0.10(2) 0.048(10) -0.01(1) 0.04(1) 0.03(1)
C16 0.11(1) 0.09(1) 0.06(1) -0.03(1) 0.016(10) 0.030(9)
C17 0.09(1) 0.060(9) 0.050(8) -0.026(8) 0.010(8) 0.008(7)
C21 0.037(5) 0.038(6) 0.036(6) 0.003(4) 0.011(5) 0.002(5)
C22 0.060(7) 0.059(8) 0.040(7) -0.006(6) 0.022(6) 0.005(6)
C23 0.059(7) 0.068(9) 0.061(9) -0.025(7) 0.028(7) -0.001(7)
C24 0.058(7) 0.055(7) 0.040(7) -0.017(6) 0.017(6) -0.008(6)
C25 0.037(5) 0.044(6) 0.027(5) -0.004(4) 0.008(4) 0.003(5)
C26 0.040(6) 0.039(6) 0.049(7) -0.005(5) 0.011(5) -0.008(5)
C27 0.057(7) 0.060(8) 0.051(8) 0.002(6) 0.014(6) 0.002(7)
C28 0.064(9) 0.053(9) 0.11(2) 0.018(7) -0.004(10) 0.007(9)
C29 0.06(1) 0.06(1) 0.18(2) 0.006(8) 0.04(1) -0.03(1)
C30 0.08(1) 0.07(1) 0.16(2) -0.004(9) 0.07(1) -0.03(1)
C31 0.076(9) 0.052(8) 0.060(9) 0.001(7) 0.027(7) -0.007(7)
C32 0.046(6) 0.045(6) 0.031(6) -0.006(5) 0.010(5) 0.000(5)
C33 0.063(8) 0.058(8) 0.046(8) -0.015(6) -0.008(6) -0.003(6)
C34 0.079(10) 0.055(9) 0.063(10) -0.023(7) -0.002(8) -0.007(8)
C35 0.060(9) 0.10(1) 0.07(1) -0.027(9) 0.000(8) -0.03(1)
C36 0.062(9) 0.09(1) 0.06(1) -0.010(8) -0.015(7) 0.002(9)
C37 0.056(7) 0.059(9) 0.055(8) -0.006(6) -0.003(6) -0.007(7)
C101 0.06(1) 0.23(3) 0.13(2) 0.01(1) 0.03(1) 0.08(2)
C102 0.08(1) 0.19(3) 0.12(2) -0.03(1) 0.06(1) -0.04(2)

loop_
_atom_site_label
_atom_site_fract_x
_atom_site_fract_y
_atom_site_fract_z
_atom_site_U_iso_or_equiv
_atom_site_thermal_displace_type
Pt1 0.09192(2) 0.19673(3) -0.11449(1) 0.0333 Uij
Mo1 0.02401(3) 0.19790(8) -0.21420(3) 0.0337 Uij
Cl1 0.1826(1) 0.1650(3) -0.1199(1) 0.0484 Uij
Cl2 0.0084(1) 0.2286(3) -0.0986(1) 0.0510 Uij
Cl3 0.1460(3) 0.3065(7) 0.6276(3) 0.1549 Uij
Cl4 0.1848(3) 0.0870(8) 0.6361(3) 0.1679 Uij
Cl5 0.7406(3) 0.2394(7) 0.7423(3) 0.1404 Uij
Cl6 0.7213(3) 0.0609(7) 0.6785(2) 0.1392 Uij
P1 0.0632(1) 0.0152(2) -0.12083(9) 0.0368 Uij
P2 0.1088(1) 0.3787(2) -0.12570(9) 0.0357 Uij
O1 -0.0876(3) 0.0906(6) -0.2785(2) 0.0406 Uij
O2 0.0386(3) 0.3042(6) -0.2942(2) 0.0405 Uij
N1 -0.0259(3) 0.0623(7) -0.2037(3) 0.0353 Uij
N2 0.0801(3) 0.3319(7) -0.2161(3) 0.0347 Uij
C1 -0.0788(4) 0.0426(9) -0.2408(4) 0.0388 Uij
C2 -0.1203(5) -0.030(1) -0.2362(4) 0.0513 Uij
C3 -0.1096(5) -0.081(1) -0.1960(5) 0.0648 Uij
C4 -0.0538(5) -0.065(1) -0.1590(4) 0.0545 Uij
C5 -0.0144(4) 0.0050(9) -0.1642(4) 0.0379 Uij
C6 0.1029(5) -0.0824(9) -0.1425(4) 0.0438 Uij
C7 0.0736(6) -0.147(1) -0.1811(5) 0.0571 Uij
C8 0.1088(9) -0.223(1) -0.1935(6) 0.0760 Uij
C9 0.1680(9) -0.234(1) -0.1686(7) 0.0826 Uij
C10 0.1963(7) -0.170(1) -0.1312(7) 0.0744 Uij
C11 0.1646(5) -0.094(1) -0.1172(5) 0.0578 Uij
C12 0.0642(5) -0.055(1) -0.0694(4) 0.0474 Uij
C13 0.0678(6) 0.003(1) -0.0311(5) 0.0650 Uij
C14 0.0703(8) -0.052(2) 0.0081(5) 0.0865 Uij
C15 0.0710(10) -0.160(2) 0.0101(6) 0.0974 Uij
C16 0.0675(9) -0.219(1) -0.0275(6) 0.0924 Uij
C17 0.0644(7) -0.167(1) -0.0673(5) 0.0730 Uij
C21 0.0785(4) 0.3506(9) -0.2597(4) 0.0378 Uij
C22 0.1214(6) 0.423(1) -0.2664(4) 0.0525 Uij
C23 0.1634(6) 0.474(1) -0.2286(5) 0.0613 Uij
C24 0.1620(5) 0.456(1) -0.1836(4) 0.0517 Uij
C25 0.1204(4) 0.3890(9) -0.1794(3) 0.0373 Uij
C26 0.0487(5) 0.4734(9) -0.1337(4) 0.0445 Uij
C27 0.0222(6) 0.538(1) -0.1737(5) 0.0582 Uij
C28 -0.0221(7) 0.612(1) -0.1778(7) 0.0873 Uij
C29 -0.0422(8) 0.622(2) -0.1416(10) 0.1023 Uij
C30 -0.0161(8) 0.559(1) -0.1006(8) 0.0946 Uij
C31 0.0287(6) 0.486(1) -0.0973(5) 0.0630 Uij
C32 0.1722(5) 0.4460(9) -0.0819(4) 0.0426 Uij
C33 0.1769(6) 0.556(1) -0.0818(5) 0.0646 Uij
C34 0.2242(7) 0.611(1) -0.0482(6) 0.0748 Uij
C35 0.2676(7) 0.552(2) -0.0148(6) 0.0848 Uij
C36 0.2646(7) 0.437(1) -0.0156(6) 0.0826 Uij
C37 0.2179(6) 0.387(1) -0.0498(5) 0.0641 Uij
C101 0.1412(8) 0.172(2) 0.6473(9) 0.1403 Uij
C102 0.7614(9) 0.196(2) 0.6992(8) 0.1252 Uij
H1 -0.1564 -0.0446 -0.2619 0.0612 Uij
H2 -0.1392 -0.1263 -0.1926 0.0780 Uij
H3 -0.0445 -0.1028 -0.1310 0.0657 Uij
H4 0.0319 -0.1399 -0.1984 0.0688 Uij
H5 0.0901 -0.2682 -0.2198 0.0911 Uij
H6 0.1904 -0.2867 -0.1774 0.0992 Uij
H7 0.2381 -0.1781 -0.1145 0.0886 Uij
H8 0.1846 -0.0507 -0.0908 0.0691 Uij
H9 0.0683 0.0806 -0.0314 0.0780 Uij
H10 0.0715 -0.0113 0.0341 0.1042 Uij
H11 0.0740 -0.1958 0.0376 0.1164 Uij
H12 0.0669 -0.2959 -0.0263 0.1112 Uij
H13 0.0625 -0.2084 -0.0931 0.0876 Uij
H14 0.1207 0.4354 -0.2963 0.0630 Uij
H15 0.1928 0.5196 -0.2321 0.0733 Uij
H16 0.1900 0.4924 -0.1573 0.0620 Uij
H17 0.0353 0.5304 -0.1984 0.0701 Uij
H18 -0.0387 0.6571 -0.2044 0.1044 Uij
H19 -0.0742 0.6703 -0.1448 0.1222 Uij
H20 -0.0292 0.5682 -0.0762 0.1147 Uij
H21 0.0462 0.4433 -0.0701 0.0760 Uij
H22 0.1472 0.5966 -0.1052 0.0777 Uij
H23 0.2261 0.6882 -0.0486 0.0901 Uij
H24 0.2994 0.5888 0.0088 0.1019 Uij
H25 0.2945 0.3961 0.0072 0.0995 Uij
H26 0.2170 0.3092 -0.0517 0.0771 Uij
H27 0.1536 0.1757 0.6840 0.1673 Uij
H28 0.0956 0.1451 0.6307 0.1673 Uij
H29 0.7479 0.2540 0.6712 0.1520 Uij
H30 0.8092 0.1842 0.7118 0.1520 Uij

loop_
_atom_type_symbol
_atom_type_oxidation_number
_atom_type_number_in_cell
_atom_type_scat_dispersion_real
_atom_type_scat_dispersion_imag
_atom_type_scat_source
C 0 288 0.003 0.002 'International Tables'
H 0 240 0.000 0.000 'International Tables'
N 0 16 0.006 0.003 'International Tables'
O 0 16 0.011 0.006 'International Tables'
P 0 16 0.102 0.094 'International Tables'
Mo 0 8 -1.683 0.686 'International Tables'
Pt 0 8 -1.703 8.390 'International Tables'
Cl 0 48 0.148 0.159 'International Tables'

loop_
_geom_angle_atom_site_label_1
_geom_angle_atom_site_label_2
_geom_angle_atom_site_label_3
_geom_angle
_geom_angle_publ_flag
Mo(1) Pt(1) Cl(1) 94.35(8) yes
Mo(1) Pt(1) Cl(2) 93.27(8) yes
Mo(1) Pt(1) P(1) 83.53(7) yes
Mo(1) Pt(1) P(2) 83.73(7) yes
Cl(1) Pt(1) Cl(2) 172.4(1) yes
Cl(1) Pt(1) P(1) 95.4(1) yes
Cl(1) Pt(1) P(2) 85.5(1) yes
Cl(2) Pt(1) P(1) 85.5(1) yes
Cl(2) Pt(1) P(2) 95.3(1) yes
P(1) Pt(1) P(2) 167.27(10) yes
Pt(1) Mo(1) Mo(1) 179.43(5) yes
Pt(1) Mo(1) O(1) 90.0(2) yes
Pt(1) Mo(1) O(2) 89.1(2) yes
Pt(1) Mo(1) N(1) 87.0(2) yes
Pt(1) Mo(1) N(2) 86.3(2) yes
Mo(1) Mo(1) O(1) 90.6(2) yes
Mo(1) Mo(1) O(2) 90.3(2) yes
Mo(1) Mo(1) N(1) 93.1(2) yes
Mo(1) Mo(1) N(2) 93.6(2) yes
O(1) Mo(1) O(2) 179.1(3) yes
O(1) Mo(1) N(1) 89.0(3) yes
O(1) Mo(1) N(2) 91.5(3) yes
O(2) Mo(1) N(1) 90.8(3) yes
O(2) Mo(1) N(2) 88.6(3) yes
N(1) Mo(1) N(2) 173.3(3) yes
Pt(1) P(1) C(5) 108.3(4) yes
Pt(1) P(1) C(6) 118.6(4) yes
Pt(1) P(1) C(12) 118.4(4) yes
C(5) P(1) C(6) 102.3(5) yes
C(5) P(1) C(12) 106.3(5) yes
C(6) P(1) C(12) 101.3(5) yes
Pt(1) P(2) C(25) 107.9(4) yes
Pt(1) P(2) C(26) 117.4(4) yes
Pt(1) P(2) C(32) 117.9(4) yes
C(25) P(2) C(26) 103.4(5) yes
C(25) P(2) C(32) 106.5(5) yes
C(26) P(2) C(32) 102.3(5) yes
Mo(1) O(1) C(21) 121.1(7) yes
Mo(1) O(2) C(1) 122.0(6) yes
Mo(1) N(1) C(1) 113.5(7) yes
Mo(1) N(1) C(5) 127.6(7) yes
C(1) N(1) C(5) 118.5(9) yes
Mo(1) N(2) C(21) 112.5(7) yes
Mo(1) N(2) C(25) 127.8(7) yes
C(21) N(2) C(25) 119.2(8) yes
O(2) C(1) N(1) 118.3(9) yes
O(2) C(1) C(2) 122.0(10) yes
N(1) C(1) C(2) 119(1) yes
C(1) C(2) C(3) 120(1) yes
C(2) C(3) C(4) 119(1) yes
C(3) C(4) C(5) 119(1) yes
P(1) C(5) N(1) 115.4(7) yes
P(1) C(5) C(4) 121.5(9) yes
N(1) C(5) C(4) 122.6(10) yes
P(1) C(6) C(7) 122.3(9) yes
P(1) C(6) C(11) 117.1(9) yes
C(7) C(6) C(11) 120(1) yes
C(6) C(7) C(8) 117(1) yes
C(7) C(8) C(9) 121(1) yes
C(8) C(9) C(10) 120(1) yes
C(9) C(10) C(11) 120(1) yes
C(6) C(11) C(10) 119(1) yes
P(1) C(12) C(13) 120(1) yes
P(1) C(12) C(17) 120(1) yes
C(13) C(12) C(17) 118(1) yes
C(12) C(13) C(14) 119(1) yes
C(13) C(14) C(15) 121(1) yes
C(14) C(15) C(16) 119(1) yes
C(15) C(16) C(17) 120(1) yes
C(12) C(17) C(16) 120(1) yes
O(1) C(21) N(2) 119.6(9) yes
O(1) C(21) C(22) 120(1) yes
N(2) C(21) C(22) 120.4(10) yes
C(21) C(22) C(23) 118(1) yes
C(22) C(23) C(24) 119(1) yes
C(23) C(24) C(25) 119(1) yes
P(2) C(25) N(2) 115.4(7) yes
P(2) C(25) C(24) 121.6(9) yes
N(2) C(25) C(24) 122.7(10) yes
P(2) C(26) C(27) 123.3(10) yes
P(2) C(26) C(31) 118.0(10) yes
C(27) C(26) C(31) 118(1) yes
C(26) C(27) C(28) 121(1) yes
C(27) C(28) C(29) 118(1) yes
C(28) C(29) C(30) 121(1) yes
C(29) C(30) C(31) 118(1) yes
C(26) C(31) C(30) 121(1) yes
P(2) C(32) C(33) 120.0(9) yes
P(2) C(32) C(37) 121.1(9) yes
C(33) C(32) C(37) 118(1) yes
C(32) C(33) C(34) 121(1) yes
C(33) C(34) C(35) 119(1) yes
C(34) C(35) C(36) 119(1) yes
C(35) C(36) C(37) 119(1) yes
C(32) C(37) C(36) 121(1) yes
Cl(3) C(101) Cl(4) 112(1) yes
Cl(5) C(102) Cl(6) 105(1) yes
N(1) P(1) O(2) 55.7(2) yes
N(1) P(1) O(1) 39.2(2) yes
N(1) P(1) P(2) 82.8(2) yes
N(1) P(1) O(2) 4.9(2) yes
N(1) P(1) N(2) 58.8(2) yes
N(1) P(1) N(1) 39.1(2) yes
N(1) P(1) N(2) 26.9(2) yes
N(1) P(1) O(1) 44.2(2) yes
O(2) P(1) O(1) 60.9(2) yes
O(2) P(1) P(2) 66.1(1) yes
O(2) P(1) O(2) 51.4(2) yes
O(2) P(1) N(2) 35.7(2) yes
O(2) P(1) N(1) 19.9(1) yes
O(2) P(1) N(2) 49.1(1) yes
O(2) P(1) O(1) 23.4(1) yes
O(1) P(1) P(2) 46.29(10) yes
O(1) P(1) O(2) 41.2(1) yes
O(1) P(1) N(2) 36.6(1) yes
O(1) P(1) N(1) 57.7(1) yes
O(1) P(1) N(2) 15.9(1) yes
O(1) P(1) O(1) 37.8(1) yes
P(2) P(1) O(2) 83.1(1) yes
P(2) P(1) N(2) 32.4(1) yes
P(2) P(1) N(1) 78.8(1) yes
P(2) P(1) N(2) 55.94(9) yes
P(2) P(1) O(1) 51.28(8) yes
O(2) P(1) N(2) 57.2(1) yes
O(2) P(1) N(1) 34.3(1) yes
O(2) P(1) N(2) 27.5(1) yes
O(2) P(1) O(1) 41.4(1) yes
N(2) P(1) N(1) 46.3(1) yes
N(2) P(1) N(2) 35.2(2) yes
N(2) P(1) O(1) 19.1(1) yes
N(1) P(1) N(2) 42.5(1) yes
N(1) P(1) O(1) 27.8(1) yes
N(2) P(1) O(1) 27.82(10) yes
N(2) P(2) O(1) 55.4(2) yes
N(2) P(2) O(2) 39.0(2) yes
N(2) P(2) P(1) 82.2(2) yes
N(2) P(2) O(1) 4.9(2) yes
N(2) P(2) N(1) 58.3(2) yes
N(2) P(2) N(2) 38.8(2) yes
N(2) P(2) N(1) 26.9(2) yes
N(2) P(2) O(2) 43.9(2) yes
O(1) P(2) O(2) 60.8(1) yes
O(1) P(2) P(1) 65.9(1) yes
O(1) P(2) O(1) 51.1(2) yes
O(1) P(2) N(1) 35.5(2) yes
O(1) P(2) N(2) 19.8(1) yes
O(1) P(2) N(1) 49.0(1) yes
O(1) P(2) O(2) 23.4(1) yes
O(2) P(2) P(1) 45.9(1) yes
O(2) P(2) O(1) 41.2(1) yes
O(2) P(2) N(1) 36.4(1) yes
O(2) P(2) N(2) 57.4(1) yes
O(2) P(2) N(1) 15.6(1) yes
O(2) P(2) O(2) 37.6(1) yes
P(1) P(2) O(1) 82.6(1) yes
P(1) P(2) N(1) 32.4(1) yes
P(1) P(2) N(2) 78.3(1) yes
P(1) P(2) N(1) 55.31(9) yes
P(1) P(2) O(2) 50.93(8) yes
O(1) P(2) N(1) 56.8(1) yes
O(1) P(2) N(2) 34.0(1) yes
O(1) P(2) N(1) 27.7(1) yes
O(1) P(2) O(2) 41.2(1) yes
N(1) P(2) N(2) 45.9(1) yes
N(1) P(2) N(1) 34.8(2) yes
N(1) P(2) O(2) 18.8(1) yes
N(2) P(2) N(1) 42.4(1) yes
N(2) P(2) O(2) 27.7(1) yes
N(1) P(2) O(2) 27.75(10) yes
N(2) O(1) N(1) 99.7(4) yes
N(2) O(1) N(2) 84.7(3) yes
N(2) O(1) O(2) 59.7(3) yes
N(2) O(1) P(2) 128.1(3) yes
N(2) O(1) O(1) 50.8(3) yes
N(2) O(1) O(2) 90.1(3) yes
N(2) O(1) P(1) 131.2(3) yes
N(2) O(1) N(1) 64.0(3) yes
N(2) O(1) P(2) 5.8(2) yes
N(2) O(1) P(1) 45.9(3) yes
N(1) O(1) N(2) 91.2(3) yes
N(1) O(1) O(2) 41.3(2) yes
N(1) O(1) P(2) 99.9(2) yes
N(1) O(1) O(1) 86.7(2) yes
N(1) O(1) O(2) 46.3(2) yes
N(1) O(1) P(1) 35.3(2) yes
N(1) O(1) N(1) 48.7(3) yes
N(1) O(1) P(2) 101.2(2) yes
N(1) O(1) P(1) 55.7(2) yes
N(2) O(1) O(2) 96.5(3) yes
N(2) O(1) P(2) 47.4(2) yes
N(2) O(1) O(1) 35.8(2) yes
N(2) O(1) O(2) 45.1(2) yes
N(2) O(1) P(1) 80.2(2) yes
N(2) O(1) N(1) 57.5(2) yes
N(2) O(1) P(2) 79.1(2) yes
N(2) O(1) P(1) 75.3(2) yes
O(2) O(1) P(2) 131.6(2) yes
O(2) O(1) O(1) 69.9(2) yes
O(2) O(1) O(2) 61.1(2) yes
O(2) O(1) P(1) 76.2(2) yes
O(2) O(1) N(1) 39.2(2) yes
O(2) O(1) P(2) 62.3(2) yes
O(2) O(1) P(1) 24.8(1) yes
P(2) O(1) O(1) 83.1(2) yes
P(2) O(1) O(2) 70.8(2) yes
P(2) O(1) P(1) 67.8(1) yes
P(2) O(1) N(1) 96.3(2) yes
P(2) O(1) P(2) 122.3(2) yes
P(2) O(1) P(1) 118.8(2) yes
O(1) O(1) O(2) 49.0(2) yes
O(1) O(1) P(1) 96.8(2) yes
O(1) O(1) N(1) 38.5(1) yes
O(1) O(1) P(2) 45.7(2) yes
O(1) O(1) P(1) 45.4(1) yes
O(2) O(1) P(1) 47.9(1) yes
O(2) O(1) N(1) 28.4(1) yes
O(2) O(1) P(2) 87.2(2) yes
O(2) O(1) P(1) 51.6(1) yes
P(1) O(1) N(1) 68.8(1) yes
P(1) O(1) P(2) 130.7(2) yes
P(1) O(1) P(1) 85.4(1) yes
N(1) O(1) P(2) 62.3(1) yes
N(1) O(1) P(1) 23.4(1) yes
P(2) O(1) P(1) 46.12(7) yes
N(1) O(2) N(2) 100.4(4) yes
N(1) O(2) N(1) 84.0(3) yes
N(1) O(2) O(1) 60.0(3) yes
N(1) O(2) P(1) 127.8(3) yes
N(1) O(2) O(2) 50.6(3) yes
N(1) O(2) O(1) 90.1(3) yes
N(1) O(2) P(2) 131.8(3) yes
N(1) O(2) N(2) 63.8(3) yes
N(1) O(2) P(1) 5.9(2) yes
N(1) O(2) P(2) 45.9(3) yes
N(2) O(2) N(1) 91.3(3) yes
N(2) O(2) O(1) 41.7(2) yes
N(2) O(2) P(1) 99.9(3) yes
N(2) O(2) O(2) 87.0(2) yes
N(2) O(2) O(1) 46.3(2) yes
N(2) O(2) P(2) 35.1(2) yes
N(2) O(2) N(2) 49.3(2) yes
N(2) O(2) P(1) 101.8(2) yes
N(2) O(2) P(2) 56.4(2) yes
N(1) O(2) O(1) 96.2(3) yes
N(1) O(2) P(1) 48.0(2) yes
N(1) O(2) O(2) 35.4(2) yes
N(1) O(2) O(1) 45.2(2) yes
N(1) O(2) P(2) 80.9(2) yes
N(1) O(2) N(2) 57.3(2) yes
N(1) O(2) P(1) 78.2(2) yes
N(1) O(2) P(2) 74.8(2) yes
O(1) O(2) P(1) 131.9(3) yes
O(1) O(2) O(2) 69.9(2) yes
O(1) O(2) O(1) 61.0(2) yes
O(1) O(2) P(2) 76.5(2) yes
O(1) O(2) N(2) 39.1(2) yes
O(1) O(2) P(1) 62.5(2) yes
O(1) O(2) P(2) 25.0(1) yes
P(1) O(2) O(2) 83.2(2) yes
P(1) O(2) O(1) 71.1(2) yes
P(1) O(2) P(2) 68.0(1) yes
P(1) O(2) N(2) 96.7(2) yes
P(1) O(2) P(1) 121.9(2) yes
P(1) O(2) P(2) 118.8(2) yes
O(2) O(2) O(1) 49.0(2) yes
O(2) O(2) P(2) 97.3(2) yes
O(2) O(2) N(2) 38.3(1) yes
O(2) O(2) P(1) 45.4(2) yes
O(2) O(2) P(2) 45.1(1) yes
O(1) O(2) P(2) 48.4(1) yes
O(1) O(2) N(2) 28.6(1) yes
O(1) O(2) P(1) 87.0(1) yes
O(1) O(2) P(2) 51.5(1) yes
P(2) O(2) N(2) 69.6(1) yes
P(2) O(2) P(1) 131.1(2) yes
P(2) O(2) P(2) 85.9(1) yes
N(2) O(2) P(1) 61.9(1) yes
N(2) O(2) P(2) 23.2(1) yes
P(1) O(2) P(2) 45.97(7) yes
O(2) N(1) P(1) 169.1(4) yes
O(2) N(1) O(1) 78.7(3) yes
O(2) N(1) O(2) 94.0(3) yes
O(2) N(1) N(1) 57.1(3) yes
O(2) N(1) N(2) 46.1(3) yes
O(2) N(1) N(2) 87.9(3) yes
O(2) N(1) O(1) 61.5(3) yes
O(2) N(1) P(2) 115.3(3) yes
O(2) N(1) P(1) 32.3(2) yes
O(2) N(1) P(2) 32.6(2) yes
P(1) N(1) O(1) 105.5(3) yes
P(1) N(1) O(2) 76.3(2) yes
P(1) N(1) N(1) 112.3(3) yes
P(1) N(1) N(2) 135.5(3) yes
P(1) N(1) N(2) 88.3(2) yes
P(1) N(1) O(1) 112.4(2) yes
P(1) N(1) P(2) 64.8(2) yes
P(1) N(1) P(1) 136.9(2) yes
P(1) N(1) P(2) 145.0(2) yes
O(1) N(1) O(2) 88.6(3) yes
O(1) N(1) N(1) 92.7(2) yes
O(1) N(1) N(2) 33.8(2) yes
O(1) N(1) N(2) 45.0(2) yes
O(1) N(1) O(1) 54.8(2) yes
O(1) N(1) P(2) 44.6(2) yes
O(1) N(1) P(1) 96.4(2) yes
O(1) N(1) P(2) 51.1(2) yes
O(2) N(1) N(1) 38.9(2) yes
O(2) N(1) N(2) 83.6(3) yes
O(2) N(1) N(2) 43.8(2) yes
O(2) N(1) O(1) 44.6(2) yes
O(2) N(1) P(2) 62.7(2) yes
O(2) N(1) P(1) 67.5(2) yes
O(2) N(1) P(2) 77.5(2) yes
N(1) N(1) N(2) 68.1(2) yes
N(1) N(1) N(2) 61.1(2) yes
N(1) N(1) O(1) 38.5(1) yes
N(1) N(1) P(2) 91.8(2) yes
N(1) N(1) P(1) 28.6(2) yes
N(1) N(1) P(2) 53.4(2) yes
N(2) N(1) N(2) 51.5(2) yes
N(2) N(1) O(1) 39.2(2) yes
N(2) N(1) P(2) 70.6(2) yes
N(2) N(1) P(1) 63.6(2) yes
N(2) N(1) P(2) 17.6(1) yes
N(2) N(1) O(1) 28.6(2) yes
N(2) N(1) P(2) 32.5(1) yes
N(2) N(1) P(1) 81.6(2) yes
N(2) N(1) P(2) 56.7(1) yes
O(1) N(1) P(2) 60.9(1) yes
O(1) N(1) P(1) 53.5(1) yes
O(1) N(1) P(2) 34.7(1) yes
P(2) N(1) P(1) 114.1(2) yes
P(2) N(1) P(2) 82.7(1) yes
P(1) N(1) P(2) 45.94(8) yes
O(1) N(2) P(2) 169.3(4) yes
O(1) N(2) O(2) 78.6(3) yes
O(1) N(2) O(1) 93.4(3) yes
O(1) N(2) N(2) 56.4(3) yes
O(1) N(2) N(1) 46.4(3) yes
O(1) N(2) N(1) 87.4(3) yes
O(1) N(2) O(2) 61.3(3) yes
O(1) N(2) P(1) 115.0(3) yes
O(1) N(2) P(2) 32.1(2) yes
O(1) N(2) P(1) 32.9(2) yes
P(2) N(2) O(2) 105.9(3) yes
P(2) N(2) O(1) 77.2(3) yes
P(2) N(2) N(2) 113.3(4) yes
P(2) N(2) N(1) 135.5(3) yes
P(2) N(2) N(1) 89.2(2) yes
P(2) N(2) O(2) 113.0(2) yes
P(2) N(2) P(1) 65.4(2) yes
P(2) N(2) P(2) 137.2(3) yes
P(2) N(2) P(1) 145.1(2) yes
O(2) N(2) O(1) 88.6(3) yes
O(2) N(2) N(2) 92.4(2) yes
O(2) N(2) N(1) 33.4(2) yes
O(2) N(2) N(1) 44.9(2) yes
O(2) N(2) O(2) 54.7(2) yes
O(2) N(2) P(1) 44.4(2) yes
O(2) N(2) P(2) 95.9(2) yes
O(2) N(2) P(1) 50.7(2) yes
O(1) N(2) N(2) 38.9(2) yes
O(1) N(2) N(1) 83.4(2) yes
O(1) N(2) N(1) 43.9(2) yes
O(1) N(2) O(2) 44.5(2) yes
O(1) N(2) P(1) 63.2(2) yes
O(1) N(2) P(2) 66.8(2) yes
O(1) N(2) P(1) 76.9(2) yes
N(2) N(2) N(1) 67.7(2) yes
N(2) N(2) N(1) 60.8(2) yes
N(2) N(2) O(2) 38.3(1) yes
N(2) N(2) P(1) 91.9(2) yes
N(2) N(2) P(2) 28.0(2) yes
N(2) N(2) P(1) 52.8(2) yes
N(1) N(2) N(1) 50.9(2) yes
N(1) N(2) O(2) 39.0(2) yes
N(1) N(2) P(1) 70.1(2) yes
N(1) N(2) P(2) 63.5(2) yes
N(1) N(2) P(1) 17.7(1) yes
N(1) N(2) O(2) 28.3(1) yes
N(1) N(2) P(1) 32.9(1) yes
N(1) N(2) P(2) 80.8(2) yes
N(1) N(2) P(1) 55.9(1) yes
O(2) N(2) P(1) 60.9(1) yes
O(2) N(2) P(2) 53.1(1) yes
O(2) N(2) P(1) 34.2(1) yes
P(1) N(2) P(2) 113.7(2) yes
P(1) N(2) P(1) 82.2(1) yes
P(2) N(2) P(1) 45.77(8) yes

loop_
_geom_bond_atom_site_label_1
_geom_bond_atom_site_label_2
_geom_bond_distance
_geom_bond_publ_flag
Pt(1) Mo(1) 2.9292(9) yes
Pt(1) Cl(1) 2.307(3) yes
Pt(1) Cl(2) 2.304(3) yes
Pt(1) P(1) 2.320(3) yes
Pt(1) P(2) 2.323(3) yes
Mo(1) Mo(1) 2.101(2) yes
Mo(1) O(1) 2.096(7) yes
Mo(1) O(2) 2.110(7) yes
Mo(1) N(1) 2.160(8) yes
Mo(1) N(2) 2.152(8) yes
Cl(3) C(101) 1.78(3) yes
Cl(4) C(101) 1.62(3) yes
Cl(5) C(102) 1.71(2) yes
Cl(6) C(102) 1.91(2) yes
P(1) C(5) 1.85(1) yes
P(1) C(6) 1.83(1) yes
P(1) C(12) 1.83(1) yes
P(2) C(25) 1.83(1) yes
P(2) C(26) 1.80(1) yes
P(2) C(32) 1.82(1) yes
O(1) C(21) 1.28(1) yes
O(2) C(1) 1.27(1) yes
N(1) C(1) 1.38(1) yes
N(1) C(5) 1.36(1) yes
N(2) C(21) 1.38(1) yes
N(2) C(25) 1.38(1) yes
C(1) C(2) 1.40(2) yes
C(2) C(3) 1.34(2) yes
C(3) C(4) 1.42(2) yes
C(4) C(5) 1.34(1) yes
C(6) C(7) 1.39(2) yes
C(6) C(11) 1.40(2) yes
C(7) C(8) 1.42(2) yes
C(8) C(9) 1.35(2) yes
C(9) C(10) 1.36(2) yes
C(10) C(11) 1.39(2) yes
C(12) C(13) 1.38(2) yes
C(12) C(17) 1.38(2) yes
C(13) C(14) 1.39(2) yes
C(14) C(15) 1.33(3) yes
C(15) C(16) 1.37(3) yes
C(16) C(17) 1.39(2) yes
C(21) C(22) 1.45(2) yes
C(22) C(23) 1.38(2) yes
C(23) C(24) 1.45(2) yes
C(24) C(25) 1.35(1) yes
C(26) C(27) 1.42(2) yes
C(26) C(31) 1.42(2) yes
C(27) C(28) 1.38(2) yes
C(28) C(29) 1.41(3) yes
C(29) C(30) 1.42(3) yes
C(30) C(31) 1.39(2) yes
C(32) C(33) 1.35(2) yes
C(32) C(37) 1.38(2) yes
C(33) C(34) 1.40(2) yes
C(34) C(35) 1.37(2) yes
C(35) C(36) 1.41(2) yes
C(36) C(37) 1.37(2) yes
